data_7116815
loop_
_publ_author_name
'Nikoletta B. Bathori'
'Luigi R. Nassimbeni'
'Jacco van de Streek'

_publ_section_title
;
 One hydrogen bond does not a separation make, or does it? Resolution of
 amines by diacetoneketogulonic acid
;
_journal_name_full Chem.Commun.
_journal_page_first 5664
_journal_paper_doi 10.1039/C5cc00440C
_journal_volume 51
_journal_year 2015
_chemical_absolute_configuration rm
_chemical_formula_sum 'C24 H31 N O7'
_chemical_formula_weight 445.50
_chemical_name_systematic
; 
 ? 
;
_space_group_IT_number 19
_symmetry_cell_setting orthorhombic
_symmetry_space_group_name_Hall 'P 2ac 2ab'
_symmetry_space_group_name_H-M 'P 21 21 21'
_atom_sites_solution_hydrogens geom
_atom_sites_solution_primary direct
_atom_sites_solution_secondary difmap
_audit_creation_method SHELXL-97
_audit_update_record
;
2013-07-16 deposited with the CCDC.
2015-02-17 downloaded from the CCDC.
;
_cell_angle_alpha 90.00
_cell_angle_beta 90.00
_cell_angle_gamma 90.00
_cell_formula_units_Z 4
_cell_length_a 7.6206(4)
_cell_length_b 11.4755(9)
_cell_length_c 26.5274(16)
_cell_measurement_reflns_used 4679
_cell_measurement_temperature 173(2)
_cell_measurement_theta_max 26.31
_cell_measurement_theta_min 2.35
_cell_volume 2319.8(3)
_computing_structure_refinement 'SHELXL-97 (Sheldrick, 1997)'
_computing_structure_solution 'SHELXS-97 (Sheldrick, 1990)'
_diffrn_ambient_temperature 173(2)
_diffrn_measured_fraction_theta_full 0.997
_diffrn_measured_fraction_theta_max 0.997
_diffrn_radiation_monochromator graphite
_diffrn_radiation_source 'fine-focus sealed tube'
_diffrn_radiation_type MoK\a
_diffrn_radiation_wavelength 0.71073
_diffrn_reflns_av_R_equivalents 0.0389
_diffrn_reflns_av_sigmaI/netI 0.0499
_diffrn_reflns_limit_h_max 5
_diffrn_reflns_limit_h_min -9
_diffrn_reflns_limit_k_max 14
_diffrn_reflns_limit_k_min -4
_diffrn_reflns_limit_l_max 33
_diffrn_reflns_limit_l_min -33
_diffrn_reflns_number 8259
_diffrn_reflns_theta_full 26.31
_diffrn_reflns_theta_max 26.31
_diffrn_reflns_theta_min 2.35
_exptl_absorpt_coefficient_mu 0.094
_exptl_crystal_colour colorless
_exptl_crystal_density_diffrn 1.276
_exptl_crystal_density_method 'not measured'
_exptl_crystal_description rod
_exptl_crystal_F_000 952
_exptl_crystal_size_max 0.42
_exptl_crystal_size_mid 0.33
_exptl_crystal_size_min 0.24
_refine_diff_density_max 0.285
_refine_diff_density_min -0.320
_refine_diff_density_rms 0.036
_refine_ls_abs_structure_details 'Flack H D (1983), Acta Cryst. A39, 876-881'
_refine_ls_extinction_expression Fc^*^=kFc[1+0.001xFc^2^\l^3^/sin(2\q)]^-1/4^
_refine_ls_extinction_method SHELXL
_refine_ls_goodness_of_fit_ref 1.023
_refine_ls_hydrogen_treatment noref
_refine_ls_matrix_type full
_refine_ls_number_parameters 298
_refine_ls_number_reflns 4679
_refine_ls_number_restraints 3
_refine_ls_restrained_S_all 1.080
_refine_ls_R_factor_all 0.0395
_refine_ls_R_factor_gt 0.0365
_refine_ls_shift/su_max 0.000
_refine_ls_shift/su_mean 0.000
_refine_ls_structure_factor_coef Fsqd
_refine_ls_weighting_details 'calc w=1/[\s^2^(Fo^2^)+(0.0464P)^2^+0.4082P] where P=(Fo^2^+2Fc^2^)/3'
_refine_ls_weighting_scheme calc
_refine_ls_wR_factor_gt 0.0941
_refine_ls_wR_factor_ref 0.0968
_reflns_number_gt 4396
_reflns_number_total 4679
_reflns_threshold_expression >2sigma(I)
_cod_data_source_file c5cc00440c2.cif
_cod_data_source_block rnea
_cod_original_sg_symbol_H-M P212121
_cod_database_code 7116815

loop_
_symmetry_equiv_pos_as_xyz
'x, y, z'
'-x+1/2, -y, z+1/2'
'x+1/2, -y+1/2, -z'
'-x, y+1/2, -z+1/2'

loop_
_atom_site_label
_atom_site_type_symbol
_atom_site_fract_x
_atom_site_fract_y
_atom_site_fract_z
_atom_site_U_iso_or_equiv
_atom_site_adp_type
_atom_site_occupancy
_atom_site_symmetry_multiplicity
_atom_site_calc_flag
_atom_site_refinement_flags
O1 O 0.50472(16) 0.25747(12) 0.37893(4) 0.0312(3) Uani 1 1 d .
C2 C 0.3850(2) 0.24860(15) 0.33809(5) 0.0229(3) Uani 1 1 d .
O3 O 0.37859(15) 0.35434(10) 0.31135(4) 0.0235(2) Uani 1 1 d .
C4 C 0.2353(2) 0.42283(14) 0.33091(6) 0.0249(3) Uani 1 1 d .
H4 H 0.2718 0.4632 0.3626 0.030 Uiso 1 1 calc R
C5 C 0.1801(2) 0.51069(14) 0.29205(7) 0.0267(4) Uani 1 1 d .
H5B H 0.1009 0.5686 0.3078 0.032 Uiso 1 1 calc R
H5A H 0.2848 0.5525 0.2794 0.032 Uiso 1 1 calc R
O6 O 0.09196(15) 0.45608(10) 0.25069(4) 0.0264(3) Uani 1 1 d .
C7 C -0.0510(2) 0.38223(15) 0.26580(6) 0.0256(3) Uani 1 1 d .
O8 O 0.01565(14) 0.29148(10) 0.29719(4) 0.0256(3) Uani 1 1 d .
C9 C 0.0952(2) 0.33153(15) 0.34236(6) 0.0252(3) Uani 1 1 d .
H9 H 0.0067 0.3603 0.3673 0.030 Uiso 1 1 calc R
C10 C 0.2038(2) 0.23228(16) 0.36314(6) 0.0262(4) Uani 1 1 d .
H10 H 0.1511 0.1540 0.3564 0.031 Uiso 1 1 calc R
O11 O 0.23334(18) 0.25362(14) 0.41531(4) 0.0391(3) Uani 1 1 d .
C12 C 0.4157(3) 0.24079(19) 0.42593(6) 0.0362(4) Uani 1 1 d .
C13 C 0.4448(2) 0.14802(14) 0.30324(6) 0.0227(3) Uani 1 1 d .
O14 O 0.43385(18) 0.04935(11) 0.32303(5) 0.0332(3) Uani 1 1 d .
O15 O 0.49624(17) 0.17193(11) 0.25992(4) 0.0296(3) Uani 1 1 d .
C16 C -0.1151(3) 0.32426(17) 0.21845(7) 0.0343(4) Uani 1 1 d .
H16C H -0.2130 0.2722 0.2266 0.051 Uiso 1 1 calc R
H16A H -0.0194 0.2790 0.2034 0.051 Uiso 1 1 calc R
H16B H -0.1545 0.3838 0.1945 0.051 Uiso 1 1 calc R
C17 C -0.1960(2) 0.45075(18) 0.29139(8) 0.0348(4) Uani 1 1 d .
H17C H -0.1499 0.4877 0.3220 0.052 Uiso 1 1 calc R
H17B H -0.2921 0.3980 0.3004 0.052 Uiso 1 1 calc R
H17A H -0.2397 0.5109 0.2684 0.052 Uiso 1 1 calc R
C18 C 0.4679(4) 0.33458(15) 0.46040(6) 0.0634(7) Uani 1 1 d .
H18A H 0.4365 0.4101 0.4457 0.095 Uiso 1 1 calc R
H18C H 0.5950 0.3314 0.4659 0.095 Uiso 1 1 calc R
H18B H 0.4072 0.3249 0.4927 0.095 Uiso 1 1 calc R
H32B H 0.4540 0.4158 0.1926 0.038(6) Uiso 1 1 d RD
H32C H 0.2786 0.3768 0.2114 0.028(5) Uiso 1 1 d RD
H32A H 0.4352 0.2979 0.2228 0.043(6) Uiso 1 1 d RD
C19 C 0.4532(3) 0.1200(2) 0.44601(8) 0.0463(5) Uani 1 1 d .
H19B H 0.5792 0.1119 0.4524 0.069 Uiso 1 1 calc R
H19C H 0.4163 0.0618 0.4211 0.069 Uiso 1 1 calc R
H19A H 0.3883 0.1080 0.4775 0.069 Uiso 1 1 calc R
C20 C 0.2193(2) 0.33510(15) 0.11979(6) 0.0244(3) Uani 1 1 d .
C21 C 0.2017(2) 0.45375(17) 0.11765(6) 0.0302(4) Uani 1 1 d .
H21 H 0.2754 0.5013 0.1379 0.036 Uiso 1 1 calc R
C22 C 0.0763(3) 0.50676(18) 0.08589(7) 0.0368(4) Uani 1 1 d .
H22 H 0.0679 0.5893 0.0846 0.044 Uiso 1 1 calc R
C23 C -0.0322(3) 0.4406(2) 0.05727(7) 0.0395(5) Uani 1 1 d .
H23 H -0.1180 0.4772 0.0367 0.047 Uiso 1 1 calc R
C24 C -0.0189(2) 0.31806(19) 0.05773(6) 0.0346(4) Uani 1 1 d .
C25 C -0.1299(3) 0.2474(2) 0.02746(7) 0.0473(6) Uani 1 1 d .
H25 H -0.2161 0.2835 0.0068 0.057 Uiso 1 1 calc R
C26 C -0.1160(3) 0.1303(3) 0.02734(8) 0.0529(6) Uani 1 1 d .
H26 H -0.1924 0.0849 0.0070 0.063 Uiso 1 1 calc R
C27 C 0.0119(3) 0.0751(2) 0.05736(7) 0.0468(5) Uani 1 1 d .
H27 H 0.0224 -0.0074 0.0569 0.056 Uiso 1 1 calc R
C28 C 0.1216(3) 0.14039(18) 0.08731(6) 0.0356(4) Uani 1 1 d .
H28 H 0.2074 0.1021 0.1073 0.043 Uiso 1 1 calc R
C29 C 0.1095(2) 0.26325(16) 0.08905(6) 0.0273(4) Uani 1 1 d .
C30 C 0.3548(2) 0.27903(15) 0.15408(6) 0.0261(4) Uani 1 1 d .
H30 H 0.3077 0.2018 0.1651 0.031 Uiso 1 1 calc R
C31 C 0.5280(3) 0.2576(2) 0.12716(7) 0.0388(4) Uani 1 1 d .
H31A H 0.6082 0.2160 0.1497 0.058 Uiso 1 1 calc R
H31B H 0.5802 0.3324 0.1175 0.058 Uiso 1 1 calc R
H31C H 0.5072 0.2107 0.0969 0.058 Uiso 1 1 calc R
N32 N 0.38717(18) 0.35134(12) 0.20066(4) 0.0245(3) Uani 1 1 d D

loop_
_atom_site_aniso_label
_atom_site_aniso_U_11
_atom_site_aniso_U_22
_atom_site_aniso_U_33
_atom_site_aniso_U_23
_atom_site_aniso_U_13
_atom_site_aniso_U_12
O1 0.0308(6) 0.0407(7) 0.0221(5) -0.0025(5) -0.0039(5) -0.0018(6)
C2 0.0237(7) 0.0233(8) 0.0219(7) 0.0006(6) -0.0003(6) -0.0010(7)
O3 0.0222(5) 0.0202(6) 0.0280(5) -0.0006(4) 0.0031(4) 0.0007(5)
C4 0.0223(8) 0.0233(8) 0.0291(8) -0.0064(6) 0.0034(6) 0.0005(6)
C5 0.0256(8) 0.0167(8) 0.0379(9) -0.0034(7) 0.0011(7) -0.0011(6)
O6 0.0246(5) 0.0233(6) 0.0313(6) 0.0007(5) 0.0012(5) -0.0015(5)
C7 0.0231(7) 0.0207(8) 0.0331(8) 0.0013(7) -0.0006(6) -0.0018(6)
O8 0.0239(5) 0.0216(6) 0.0314(6) -0.0002(5) 0.0003(5) -0.0015(5)
C9 0.0246(8) 0.0251(8) 0.0261(8) -0.0018(6) 0.0053(6) 0.0017(6)
C10 0.0272(8) 0.0279(9) 0.0236(7) 0.0008(7) 0.0064(6) 0.0011(7)
O11 0.0411(7) 0.0551(9) 0.0211(6) 0.0025(6) 0.0062(5) 0.0117(7)
C12 0.0422(10) 0.0452(11) 0.0213(8) -0.0020(8) 0.0005(7) 0.0055(9)
C13 0.0206(7) 0.0236(8) 0.0238(7) -0.0006(6) -0.0011(6) 0.0045(6)
O14 0.0459(8) 0.0241(6) 0.0296(6) 0.0028(5) 0.0025(5) 0.0078(6)
O15 0.0359(6) 0.0292(6) 0.0236(6) 0.0005(5) 0.0064(5) 0.0066(5)
C16 0.0325(9) 0.0331(9) 0.0372(9) -0.0024(8) -0.0038(8) -0.0059(8)
C17 0.0240(8) 0.0361(10) 0.0444(10) -0.0021(9) 0.0013(8) 0.0050(8)
C18 0.0811(18) 0.0703(17) 0.0387(11) -0.0206(12) -0.0091(12) 0.0042(15)
C19 0.0452(11) 0.0588(14) 0.0348(10) 0.0128(10) 0.0032(9) 0.0095(11)
C20 0.0269(8) 0.0293(9) 0.0171(7) 0.0019(6) 0.0033(6) 0.0012(7)
C21 0.0343(9) 0.0307(9) 0.0255(8) 0.0023(7) 0.0037(7) 0.0043(8)
C22 0.0425(10) 0.0382(10) 0.0296(9) 0.0073(8) 0.0068(8) 0.0153(8)
C23 0.0327(9) 0.0591(13) 0.0266(8) 0.0092(9) 0.0012(8) 0.0180(9)
C24 0.0281(9) 0.0551(12) 0.0208(8) 0.0029(7) 0.0013(7) 0.0009(8)
C25 0.0360(10) 0.0777(17) 0.0281(9) -0.0011(10) -0.0064(8) -0.0048(11)
C26 0.0518(12) 0.0756(18) 0.0313(10) -0.0061(10) -0.0057(9) -0.0234(13)
C27 0.0655(14) 0.0472(12) 0.0277(9) -0.0057(8) -0.0001(10) -0.0178(11)
C28 0.0472(11) 0.0388(11) 0.0208(8) -0.0002(7) 0.0003(8) -0.0087(9)
C29 0.0271(8) 0.0376(10) 0.0173(7) 0.0009(7) 0.0024(6) -0.0027(7)
C30 0.0330(8) 0.0236(8) 0.0218(7) -0.0014(6) -0.0033(7) 0.0004(7)
C31 0.0367(10) 0.0494(12) 0.0302(8) -0.0093(8) -0.0034(8) 0.0144(9)
N32 0.0275(7) 0.0255(7) 0.0206(6) 0.0007(5) -0.0005(5) -0.0001(6)

loop_
_atom_type_symbol
_atom_type_description
_atom_type_scat_dispersion_real
_atom_type_scat_dispersion_imag
_atom_type_scat_source
C C 0.0033 0.0016 'International Tables Vol C Tables 4.2.6.8 and 6.1.1.4'
H H 0.0000 0.0000 'International Tables Vol C Tables 4.2.6.8 and 6.1.1.4'
N N 0.0061 0.0033 'International Tables Vol C Tables 4.2.6.8 and 6.1.1.4'
O O 0.0106 0.0060 'International Tables Vol C Tables 4.2.6.8 and 6.1.1.4'

loop_
_geom_angle_atom_site_label_1
_geom_angle_atom_site_label_2
_geom_angle_atom_site_label_3
_geom_angle
C2 O1 C12 110.50(13)
O3 C2 O1 110.21(13)
O3 C2 C10 106.89(13)
O1 C2 C10 104.78(12)
O3 C2 C13 110.63(12)
O1 C2 C13 108.69(13)
C10 C2 C13 115.45(13)
C2 O3 C4 108.37(12)
O3 C4 C5 109.34(13)
O3 C4 C9 103.14(12)
C5 C4 C9 113.64(14)
O6 C5 C4 111.34(13)
C5 O6 C7 113.58(12)
O8 C7 O6 108.87(12)
O8 C7 C16 106.28(14)
O6 C7 C16 105.91(13)
O8 C7 C17 112.12(14)
O6 C7 C17 111.80(14)
C16 C7 C17 111.52(14)
C9 O8 C7 114.10(12)
O8 C9 C10 107.31(13)
O8 C9 C4 110.67(13)
C10 C9 C4 101.91(13)
O11 C10 C9 108.13(14)
O11 C10 C2 104.85(13)
C9 C10 C2 103.98(13)
C10 O11 C12 109.17(13)
O11 C12 O1 106.02(13)
O11 C12 C18 108.18(19)
O1 C12 C18 108.41(17)
O11 C12 C19 110.39(18)
O1 C12 C19 109.85(16)
C18 C12 C19 113.68(16)
O15 C13 O14 127.43(15)
O15 C13 C2 118.68(15)
O14 C13 C2 113.88(13)
C21 C20 C29 119.50(16)
C21 C20 C30 120.82(16)
C29 C20 C30 119.68(15)
C20 C21 C22 121.28(18)
C23 C22 C21 120.41(19)
C22 C23 C24 120.66(18)
C23 C24 C25 121.45(19)
C23 C24 C29 119.54(18)
C25 C24 C29 119.0(2)
C26 C25 C24 121.6(2)
C25 C26 C27 120.1(2)
C28 C27 C26 120.1(2)
C27 C28 C29 121.5(2)
C28 C29 C20 123.74(16)
C28 C29 C24 117.68(17)
C20 C29 C24 118.58(17)
N32 C30 C20 111.62(13)
N32 C30 C31 109.37(14)
C20 C30 C31 112.17(14)

loop_
_geom_bond_atom_site_label_1
_geom_bond_atom_site_label_2
_geom_bond_distance
O1 C2 1.4197(19)
O1 C12 1.433(2)
C2 O3 1.406(2)
C2 C10 1.544(2)
C2 C13 1.547(2)
O3 C4 1.4418(19)
C4 C5 1.502(2)
C4 C9 1.527(2)
C5 O6 1.431(2)
O6 C7 1.437(2)
C7 O8 1.427(2)
C7 C16 1.503(2)
C7 C17 1.517(2)
O8 C9 1.419(2)
C9 C10 1.512(2)
C10 O11 1.423(2)
O11 C12 1.425(2)
C12 C18 1.467(3)
C12 C19 1.512(3)
C13 O15 1.245(2)
C13 O14 1.251(2)
C20 C21 1.369(3)
C20 C29 1.430(2)
C20 C30 1.519(2)
C21 C22 1.412(3)
C22 C23 1.355(3)
C23 C24 1.410(3)
C24 C25 1.421(3)
C24 C29 1.429(2)
C25 C26 1.348(4)
C26 C27 1.409(4)
C27 C28 1.375(3)
C28 C29 1.414(3)
C30 N32 1.509(2)
C30 C31 1.521(3)
